data_4329227
loop_
_publ_author_name
'Jordi Esteban'
'Laura Alc\'azar'
'Maria Torres-Molina'
'Montserrat Monfort'
'Merc\`e Font-Bardia'
'Albert Escuer'

_publ_section_title
;
 High Nuclearity in Azido/Oximate Chemistry: Ni14 and Ni13 Clusters with S
 = 6 and 9 Ground States
;
_journal_name_full 'Inorganic Chemistry'
_journal_page_first 5503
_journal_page_last 5505
_journal_paper_doi 10.1021/ic3004036
_journal_volume 51
_journal_year 2012
_chemical_formula_moiety 'C94 H116 N52 Ni13 O22, 7(C H4 O), 2(H2 O)'
_chemical_formula_sum 'C101 H152 N52 Ni13 O31'
_chemical_formula_weight 3353.98
_chemical_name_systematic
;
 ?
;
_space_group_IT_number 15
_symmetry_cell_setting monoclinic
_symmetry_space_group_name_Hall '-C 2yc'
_symmetry_space_group_name_H-M 'C 1 2/c 1'
_atom_sites_solution_hydrogens geom
_atom_sites_solution_primary direct
_atom_sites_solution_secondary difmap
_audit_creation_method SHELXL-97
_cell_angle_alpha 90.00
_cell_angle_beta 91.96(2)
_cell_angle_gamma 90.00
_cell_formula_units_Z 4
_cell_length_a 24.582(13)
_cell_length_b 22.488(8)
_cell_length_c 27.802(10)
_cell_measurement_reflns_used 230
_cell_measurement_temperature 100(2)
_cell_measurement_theta_max 31
_cell_measurement_theta_min 3
_cell_volume 15360(11)
_computing_cell_refinement 'AUTOMAR (Claudio Klein, 2007)'
_computing_data_collection 'MARXDS (Claudio Klein, 2005)'
_computing_data_reduction 'MARSCALE (Claudio Klein, 2007)'
_computing_molecular_graphics 'ORTEP (Brueggermann and Smith, 1990)'
_computing_publication_material 'PLATON (Spek, 1990)'
_computing_structure_refinement 'SHELXL-97 (Sheldrick, 1997)'
_computing_structure_solution 'SHELXS-97 (Sheldrick, 1997)'
_diffrn_ambient_temperature 100(2)
_diffrn_measured_fraction_theta_full 0.949
_diffrn_measured_fraction_theta_max 0.778
_diffrn_measurement_device_type 'MAR345 with image plate detector'
_diffrn_measurement_method 'phi scan'
_diffrn_radiation_monochromator graphite
_diffrn_radiation_source 'fine-focus sealed tube'
_diffrn_radiation_type MoK\a
_diffrn_radiation_wavelength 0.71073
_diffrn_reflns_av_R_equivalents 0.0446
_diffrn_reflns_av_sigmaI/netI 0.1124
_diffrn_reflns_limit_h_max 14
_diffrn_reflns_limit_h_min -31
_diffrn_reflns_limit_k_max 17
_diffrn_reflns_limit_k_min -28
_diffrn_reflns_limit_l_max 35
_diffrn_reflns_limit_l_min -35
_diffrn_reflns_number 23067
_diffrn_reflns_theta_full 25.00
_diffrn_reflns_theta_max 27.90
_diffrn_reflns_theta_min 2.94
_exptl_absorpt_coefficient_mu 1.633
_exptl_absorpt_correction_T_max 0.85
_exptl_absorpt_correction_T_min 0.82
_exptl_absorpt_correction_type empirical
_exptl_absorpt_process_details sadabs
_exptl_crystal_colour red
_exptl_crystal_density_diffrn 1.450
_exptl_crystal_description prism
_exptl_crystal_F_000 6936
_exptl_crystal_size_max 0.2
_exptl_crystal_size_mid 0.1
_exptl_crystal_size_min 0.1
_refine_diff_density_max 0.916
_refine_diff_density_min -0.627
_refine_diff_density_rms 0.114
_refine_ls_extinction_method none
_refine_ls_goodness_of_fit_ref 0.994
_refine_ls_hydrogen_treatment constr
_refine_ls_matrix_type full
_refine_ls_number_parameters 903
_refine_ls_number_reflns 14280
_refine_ls_number_restraints 28
_refine_ls_restrained_S_all 1.002
_refine_ls_R_factor_all 0.1587
_refine_ls_R_factor_gt 0.0611
_refine_ls_shift/su_max 0.001
_refine_ls_shift/su_mean 0.000
_refine_ls_structure_factor_coef Fsqd
_refine_ls_weighting_details 'calc w=1/[\s^2^(Fo^2^)+(0.0742P)^2^+0.0000P] where P=(Fo^2^+2Fc^2^)/3'
_refine_ls_weighting_scheme calc
_refine_ls_wR_factor_gt 0.1596
_refine_ls_wR_factor_ref 0.2161
_reflns_number_gt 6378
_reflns_number_total 14280
_reflns_threshold_expression >2sigma(I)
_cod_data_source_file ic3004036_si_001.cif
_cod_data_source_block je829_2b
_cod_database_code 4329227

loop_
_symmetry_equiv_pos_as_xyz
'x, y, z'
'-x, y, -z+1/2'
'x+1/2, y+1/2, z'
'-x+1/2, y+1/2, -z+1/2'
'-x, -y, -z'
'x, -y, z-1/2'
'-x+1/2, -y+1/2, -z'
'x+1/2, -y+1/2, z-1/2'

loop_
_atom_site_label
_atom_site_type_symbol
_atom_site_fract_x
_atom_site_fract_y
_atom_site_fract_z
_atom_site_U_iso_or_equiv
_atom_site_adp_type
_atom_site_occupancy
_atom_site_symmetry_multiplicity
_atom_site_calc_flag
_atom_site_refinement_flags
Ni1 Ni 0.0000 0.35710(6) 0.2500 0.0391(4) Uani 1 2 d S
Ni2 Ni 0.17526(5) 0.39965(4) 0.39632(4) 0.0440(3) Uani 1 1 d .
Ni3 Ni 0.08100(5) 0.49577(4) 0.37341(4) 0.0430(3) Uani 1 1 d .
Ni4 Ni 0.12220(5) 0.40858(4) 0.28122(4) 0.0383(3) Uani 1 1 d .
Ni5 Ni 0.23791(5) 0.46416(5) 0.23407(4) 0.0479(3) Uani 1 1 d .
Ni6 Ni 0.19606(5) 0.33620(5) 0.19772(4) 0.0470(3) Uani 1 1 d .
Ni7 Ni 0.29980(5) 0.45967(5) 0.35511(4) 0.0549(4) Uani 1 1 d U
O1 O 0.1988(2) 0.3885(2) 0.2593(2) 0.0482(15) Uani 1 1 d .
O2 O 0.1479(2) 0.4533(2) 0.34103(19) 0.0481(15) Uani 1 1 d .
O3 O 0.1183(3) 0.4886(2) 0.24385(19) 0.0466(15) Uani 1 1 d .
O4 O 0.0428(2) 0.4165(2) 0.29218(18) 0.0428(15) Uani 1 1 d .
O5 O 0.1241(3) 0.3261(2) 0.31557(19) 0.0486(16) Uani 1 1 d .
O6 O 0.2113(3) 0.4720(3) 0.4297(2) 0.0578(18) Uani 1 1 d .
O7 O 0.3137(3) 0.4212(3) 0.2514(2) 0.0628(18) Uani 1 1 d U
O8 O 0.0241(2) 0.2944(2) 0.29948(18) 0.0491(16) Uani 1 1 d .
O9 O 0.0834(3) 0.3624(2) 0.22679(19) 0.0471(15) Uani 1 1 d .
O10 O 0.1325(3) 0.5540(3) 0.4135(2) 0.0666(19) Uani 1 1 d .
O11 O 0.0825(3) 0.5612(2) 0.3171(2) 0.0621(18) Uani 1 1 d U
N2 N 0.1641(3) 0.5074(3) 0.2256(3) 0.051(2) Uani 1 1 d .
N4 N 0.0280(3) 0.4499(3) 0.3317(2) 0.0439(18) Uani 1 1 d .
N6 N 0.1447(3) 0.3268(3) 0.3643(2) 0.0452(19) Uani 1 1 d .
N8 N 0.2544(4) 0.4920(3) 0.4106(3) 0.062(2) Uani 1 1 d .
N10 N 0.1150(3) 0.3476(3) 0.1871(3) 0.051(2) Uani 1 1 d U
N12 N 0.3333(4) 0.4189(3) 0.3015(3) 0.0619(18) Uani 1 1 d U
N13 N 0.2783(3) 0.3108(3) 0.2123(3) 0.059(2) Uani 1 1 d .
H13A H 0.2957 0.3095 0.1843 0.070 Uiso 1 1 calc R
H13B H 0.2946 0.3389 0.2308 0.070 Uiso 1 1 calc R
N14 N 0.1756(4) 0.2612(3) 0.2414(3) 0.062(2) Uani 1 1 d U
H14 H 0.1574 0.2752 0.2671 0.074 Uiso 1 1 calc R
N15 N 0.2478(3) 0.5039(3) 0.3038(3) 0.055(2) Uani 1 1 d .
N16 N 0.2476(3) 0.5584(4) 0.3031(3) 0.059(2) Uani 1 1 d .
N17 N 0.2455(4) 0.6112(4) 0.3057(3) 0.067(2) Uani 1 1 d .
N18 N 0.2499(3) 0.3802(3) 0.3610(3) 0.059(2) Uani 1 1 d .
N19 N 0.2703(4) 0.3351(4) 0.3652(3) 0.056(2) Uani 1 1 d .
N20 N 0.2897(4) 0.2895(3) 0.3677(3) 0.058(2) Uani 1 1 d .
N21 N 0.0965(3) 0.4246(3) 0.4254(2) 0.0476(19) Uani 1 1 d .
N22 N 0.0659(4) 0.3887(4) 0.4283(3) 0.051(2) Uani 1 1 d .
N23 N 0.0344(4) 0.3538(4) 0.4339(3) 0.062(2) Uani 1 1 d .
N24 N 0.2264(4) 0.4192(3) 0.1701(3) 0.061(2) Uani 1 1 d .
N25 N 0.2286(4) 0.4313(4) 0.1340(4) 0.063(2) Uani 1 1 d .
N26 N 0.2325(4) 0.4500(4) 0.0918(3) 0.077(3) Uani 1 1 d .
N1 N 0.2612(4) 0.5423(3) 0.1915(3) 0.060(2) Uani 1 1 d U
C1 C 0.3088(5) 0.5596(5) 0.1723(4) 0.066(3) Uani 1 1 d U
C2 C 0.3132(5) 0.6127(4) 0.1489(3) 0.067(3) Uani 1 1 d .
H2 H 0.3459 0.6231 0.1353 0.081 Uiso 1 1 calc R
C3 C 0.2694(5) 0.6510(5) 0.1453(3) 0.066(3) Uani 1 1 d .
H3 H 0.2720 0.6874 0.1297 0.079 Uiso 1 1 calc R
C4 C 0.2224(5) 0.6337(4) 0.1653(3) 0.061(3) Uani 1 1 d .
H4 H 0.1926 0.6591 0.1636 0.074 Uiso 1 1 calc R
C5 C 0.2177(4) 0.5801(4) 0.1880(3) 0.055(2) Uani 1 1 d U
C6 C 0.1668(4) 0.5608(4) 0.2087(3) 0.056(2) Uani 1 1 d U
H6 H 0.1371 0.5863 0.2098 0.067 Uiso 1 1 calc R
C7 C 0.3475(5) 0.5070(5) 0.1664(4) 0.092(4) Uani 1 1 d .
H7A H 0.3363 0.4746 0.1862 0.138 Uiso 1 1 calc R
H7B H 0.3838 0.5188 0.1759 0.138 Uiso 1 1 calc R
H7C H 0.3467 0.4947 0.1333 0.138 Uiso 1 1 calc R
N3 N 0.0003(4) 0.5195(3) 0.4041(3) 0.060(2) Uani 1 1 d .
C8 C -0.0118(6) 0.5498(6) 0.4455(4) 0.091(4) Uani 1 1 d .
C9 C -0.0663(6) 0.5488(6) 0.4602(4) 0.105(5) Uani 1 1 d .
H9 H -0.0745 0.5676 0.4889 0.126 Uiso 1 1 calc R
C10 C -0.1083(6) 0.5208(6) 0.4336(4) 0.094(4) Uani 1 1 d U
H10 H -0.1439 0.5207 0.4441 0.113 Uiso 1 1 calc R
C11 C -0.0945(5) 0.4926(5) 0.3902(3) 0.072(3) Uani 1 1 d U
H11 H -0.1213 0.4750 0.3705 0.086 Uiso 1 1 calc R
C12 C -0.0407(5) 0.4915(4) 0.3775(3) 0.060(3) Uani 1 1 d .
C13 C -0.0235(5) 0.4592(4) 0.3365(3) 0.052(3) Uani 1 1 d .
H13 H -0.0489 0.4452 0.3136 0.062 Uiso 1 1 calc R
C14 C 0.0359(6) 0.5585(6) 0.4804(4) 0.103(5) Uani 1 1 d .
H14A H 0.0691 0.5576 0.4632 0.155 Uiso 1 1 calc R
H14B H 0.0364 0.5272 0.5039 0.155 Uiso 1 1 calc R
H14C H 0.0326 0.5962 0.4962 0.155 Uiso 1 1 calc R
N5 N 0.1829(4) 0.3307(3) 0.4519(3) 0.058(2) Uani 1 1 d .
C15 C 0.2002(4) 0.3364(4) 0.4985(3) 0.059(3) Uani 1 1 d .
C16 C 0.1950(4) 0.2894(4) 0.5302(4) 0.065(3) Uani 1 1 d .
H16 H 0.2075 0.2932 0.5620 0.078 Uiso 1 1 calc R
C17 C 0.1703(5) 0.2352(4) 0.5141(4) 0.067(3) Uani 1 1 d .
H17 H 0.1654 0.2038 0.5353 0.081 Uiso 1 1 calc R
C18 C 0.1541(4) 0.2304(4) 0.4670(3) 0.057(3) Uani 1 1 d .
H18 H 0.1397 0.1948 0.4555 0.069 Uiso 1 1 calc R
C19 C 0.1588(4) 0.2776(4) 0.4365(3) 0.055(2) Uani 1 1 d U
C20 C 0.1439(4) 0.2782(4) 0.3887(3) 0.060(3) Uani 1 1 d U
H20 H 0.1331 0.2430 0.3736 0.073 Uiso 1 1 calc R
C21 C 0.2264(5) 0.3909(4) 0.5137(3) 0.072(3) Uani 1 1 d .
H21A H 0.2258 0.4186 0.4874 0.107 Uiso 1 1 calc R
H21B H 0.2635 0.3828 0.5236 0.107 Uiso 1 1 calc R
H21C H 0.2075 0.4076 0.5401 0.107 Uiso 1 1 calc R
N7 N 0.3403(3) 0.5447(3) 0.3705(3) 0.066(2) Uani 1 1 d D
C22 C 0.3873(5) 0.5658(5) 0.3489(4) 0.075(3) Uani 1 1 d D
C23 C 0.4078(5) 0.6214(4) 0.3668(4) 0.080(3) Uani 1 1 d D
H23 H 0.4384 0.6380 0.3532 0.096 Uiso 1 1 calc R
C24 C 0.3839(5) 0.6498(5) 0.4028(4) 0.078(3) Uani 1 1 d .
H24 H 0.3980 0.6861 0.4133 0.094 Uiso 1 1 calc R
C25 C 0.3391(5) 0.6271(5) 0.4246(4) 0.083(4) Uani 1 1 d .
H25 H 0.3233 0.6469 0.4500 0.099 Uiso 1 1 calc R
C26 C 0.3181(5) 0.5723(5) 0.4071(4) 0.074(3) Uani 1 1 d .
C27 C 0.2756(5) 0.5431(5) 0.4203(4) 0.070(3) Uani 1 1 d .
H27 H 0.2555 0.5644 0.4421 0.083 Uiso 1 1 calc R
C28 C 0.4112(5) 0.5350(4) 0.3058(3) 0.086(4) Uani 1 1 d D
H28A H 0.3907 0.4996 0.2984 0.129 Uiso 1 1 calc R
H28B H 0.4484 0.5246 0.3132 0.129 Uiso 1 1 calc R
H28C H 0.4095 0.5612 0.2786 0.129 Uiso 1 1 calc R
N9 N 0.1765(4) 0.3049(3) 0.1232(3) 0.064(2) Uani 1 1 d U
C29 C 0.2127(6) 0.2927(5) 0.0882(4) 0.087(4) Uani 1 1 d U
C30 C 0.1951(6) 0.2939(6) 0.0400(4) 0.097(4) Uani 1 1 d .
H30 H 0.2199 0.2881 0.0160 0.116 Uiso 1 1 calc R
C31 C 0.1411(6) 0.3035(5) 0.0278(4) 0.083(4) Uani 1 1 d .
H31 H 0.1290 0.3021 -0.0042 0.099 Uiso 1 1 calc R
C32 C 0.1040(5) 0.3156(4) 0.0647(4) 0.079(4) Uani 1 1 d .
H32 H 0.0674 0.3226 0.0574 0.094 Uiso 1 1 calc R
C33 C 0.1240(5) 0.3165(5) 0.1110(4) 0.072(3) Uani 1 1 d .
C34 C 0.0881(4) 0.3358(4) 0.1489(3) 0.057(3) Uani 1 1 d U
H34 H 0.0504 0.3388 0.1453 0.069 Uiso 1 1 calc R
C35 C 0.2727(6) 0.2820(6) 0.1028(4) 0.107(5) Uani 1 1 d .
H35A H 0.2771 0.2838 0.1372 0.161 Uiso 1 1 calc R
H35B H 0.2948 0.3120 0.0887 0.161 Uiso 1 1 calc R
H35C H 0.2836 0.2435 0.0918 0.161 Uiso 1 1 calc R
N11 N 0.3681(4) 0.4095(4) 0.3881(4) 0.071(3) Uani 1 1 d .
C36 C 0.3854(5) 0.4106(5) 0.4352(5) 0.077(3) Uani 1 1 d U
C37 C 0.4312(5) 0.3729(5) 0.4488(4) 0.085(3) Uani 1 1 d U
H37 H 0.4448 0.3719 0.4804 0.102 Uiso 1 1 calc R
C38 C 0.4540(5) 0.3383(5) 0.4136(4) 0.089(4) Uani 1 1 d U
H38 H 0.4833 0.3136 0.4217 0.107 Uiso 1 1 calc R
C39 C 0.4345(5) 0.3399(5) 0.3681(4) 0.089(4) Uani 1 1 d U
H39 H 0.4512 0.3158 0.3458 0.106 Uiso 1 1 calc R
C40 C 0.3896(5) 0.3761(5) 0.3510(4) 0.085(3) Uani 1 1 d DU
C41 C 0.3750(5) 0.3856(5) 0.3053(4) 0.085(3) Uani 1 1 d DU
H41 H 0.3930 0.3699 0.2793 0.102 Uiso 1 1 calc R
C42 C 0.3615(5) 0.4369(5) 0.4732(4) 0.081(3) Uani 1 1 d .
H42A H 0.3316 0.4611 0.4618 0.122 Uiso 1 1 calc R
H42B H 0.3877 0.4613 0.4904 0.122 Uiso 1 1 calc R
H42C H 0.3484 0.4068 0.4944 0.122 Uiso 1 1 calc R
C43 C 0.2845(5) 0.2537(5) 0.2361(4) 0.085(3) Uani 1 1 d U
H43A H 0.3142 0.2556 0.2599 0.101 Uiso 1 1 calc R
H43B H 0.2932 0.2234 0.2127 0.101 Uiso 1 1 calc R
C44 C 0.2315(5) 0.2370(5) 0.2608(4) 0.083(3) Uani 1 1 d U
H44A H 0.2356 0.2491 0.2942 0.100 Uiso 1 1 calc R
H44B H 0.2290 0.1939 0.2606 0.100 Uiso 1 1 calc R
C45 C 0.1446(5) 0.2141(4) 0.2210(4) 0.078(3) Uani 1 1 d U
H45A H 0.1109 0.2294 0.2075 0.117 Uiso 1 1 calc R
H45B H 0.1371 0.1854 0.2454 0.117 Uiso 1 1 calc R
H45C H 0.1647 0.1955 0.1961 0.117 Uiso 1 1 calc R
C46 C 0.1441(6) 0.6045(5) 0.3945(5) 0.103(5) Uani 1 1 d .
H46A H 0.1676 0.6265 0.4163 0.155 Uiso 1 1 calc R
H46B H 0.1112 0.6265 0.3882 0.155 Uiso 1 1 calc R
H46C H 0.1621 0.5980 0.3649 0.155 Uiso 1 1 calc R
C47 C 0.0362(5) 0.5947(4) 0.3066(3) 0.080(3) Uani 1 1 d U
H47A H 0.0432 0.6213 0.2805 0.120 Uiso 1 1 calc R
H47B H 0.0269 0.6173 0.3344 0.120 Uiso 1 1 calc R
H47C H 0.0066 0.5687 0.2975 0.120 Uiso 1 1 calc R
O1W O 0.0053(6) 0.1648(5) 0.2691(4) 0.069(2) Uani 0.50 1 d PD
C1W C 0.0463(12) 0.1418(16) 0.3051(11) 0.225(14) Uani 0.50 1 d PD
C3W C 0.4317(19) 0.2143(16) 0.2852(9) 0.225(14) Uani 0.50 1 d PD
O3W O 0.4570(6) 0.2632(6) 0.2573(4) 0.069(2) Uani 0.50 1 d PD
O6W O 0.3430(6) 0.3890(6) 0.0437(5) 0.069(2) Uani 0.50 1 d PD
C6W C 0.3907(10) 0.3489(13) 0.0393(11) 0.225(14) Uani 0.50 1 d PD
O7W O 0.4028(5) 0.2610(4) 0.1372(3) 0.146(4) Uani 1 1 d D
C7W C 0.4128(4) 0.2293(4) 0.0873(3) 0.065(3) Uani 1 1 d D
O2W O 0.0284(7) 0.1980(8) 0.4167(6) 0.112(6) Uani 0.50 1 d PD
O2W' O 0.0716(10) 0.1486(10) 0.4267(7) 0.143(9) Uani 0.50 1 d PD
C2W C 0.0494(7) 0.1581(6) 0.3770(6) 0.164(9) Uani 1 1 d D
O4W O 0.0202(4) 0.0342(4) 0.4283(3) 0.035(3) Uani 0.50 1 d P
O8W O 0.5015(5) 0.1920(4) 0.0699(4) 0.047(3) Uani 0.50 1 d P

loop_
_atom_site_aniso_label
_atom_site_aniso_U_11
_atom_site_aniso_U_22
_atom_site_aniso_U_33
_atom_site_aniso_U_23
_atom_site_aniso_U_13
_atom_site_aniso_U_12
Ni1 0.0456(11) 0.0382(8) 0.0335(8) 0.000 -0.0005(7) 0.000
Ni2 0.0482(9) 0.0411(6) 0.0421(6) -0.0015(5) -0.0077(5) 0.0047(5)
Ni3 0.0514(9) 0.0376(6) 0.0391(6) -0.0053(5) -0.0082(5) 0.0050(5)
Ni4 0.0413(8) 0.0357(5) 0.0379(6) -0.0006(5) -0.0015(5) 0.0020(5)
Ni5 0.0437(9) 0.0437(6) 0.0565(7) 0.0015(6) 0.0042(6) 0.0004(6)
Ni6 0.0484(9) 0.0437(6) 0.0493(7) -0.0008(5) 0.0058(6) 0.0062(6)
Ni7 0.0479(9) 0.0500(6) 0.0659(8) 0.0035(6) -0.0098(6) -0.0005(6)
O1 0.041(4) 0.047(3) 0.056(4) 0.000(3) 0.005(3) -0.003(3)
O2 0.049(5) 0.044(3) 0.051(3) -0.003(3) -0.013(3) 0.004(3)
O3 0.050(5) 0.045(3) 0.045(3) 0.000(3) -0.006(3) 0.004(3)
O4 0.050(4) 0.044(3) 0.034(3) -0.002(3) -0.003(3) -0.001(3)
O5 0.063(5) 0.044(3) 0.039(3) 0.000(3) 0.006(3) 0.005(3)
O6 0.067(6) 0.054(4) 0.051(4) -0.006(3) -0.014(4) -0.003(4)
O7 0.059(5) 0.059(4) 0.072(3) 0.007(4) 0.010(3) 0.000(3)
O8 0.052(5) 0.054(3) 0.040(3) 0.003(3) -0.003(3) 0.002(3)
O9 0.054(5) 0.042(3) 0.045(3) 0.003(3) -0.004(3) 0.003(3)
O10 0.068(6) 0.061(4) 0.069(4) -0.012(4) -0.015(4) -0.003(4)
O11 0.082(6) 0.047(3) 0.056(4) 0.004(3) -0.009(4) 0.000(3)
N2 0.041(6) 0.047(4) 0.063(5) 0.004(4) -0.003(4) -0.006(4)
N4 0.047(6) 0.048(4) 0.036(4) 0.000(3) -0.003(3) 0.006(4)
N6 0.055(6) 0.043(4) 0.038(4) 0.000(3) -0.002(4) 0.008(4)
N8 0.064(7) 0.051(5) 0.069(6) -0.003(4) -0.029(5) 0.006(5)
N10 0.065(6) 0.043(4) 0.046(4) -0.008(4) 0.003(4) 0.004(4)
N12 0.053(6) 0.058(5) 0.075(3) 0.004(4) 0.004(3) -0.008(3)
N13 0.056(6) 0.055(4) 0.065(5) -0.009(4) 0.004(4) 0.008(4)
N14 0.079(6) 0.040(4) 0.067(5) 0.000(4) 0.005(4) 0.007(4)
N15 0.059(6) 0.049(4) 0.057(5) 0.001(4) -0.006(4) -0.003(4)
N16 0.057(7) 0.053(5) 0.067(6) -0.005(5) -0.011(4) 0.000(4)
N17 0.082(8) 0.060(5) 0.057(5) -0.001(4) -0.009(5) -0.008(5)
N18 0.052(6) 0.045(4) 0.078(6) 0.006(4) -0.007(4) -0.003(4)
N19 0.062(7) 0.058(5) 0.045(5) -0.002(4) -0.013(4) 0.003(5)
N20 0.067(7) 0.050(4) 0.059(5) -0.007(4) -0.002(4) 0.008(4)
N21 0.047(6) 0.057(5) 0.038(4) -0.006(4) -0.001(4) 0.005(4)
N22 0.053(7) 0.058(5) 0.043(5) -0.004(5) 0.012(4) 0.005(5)
N23 0.070(7) 0.061(5) 0.055(5) 0.002(5) 0.005(5) 0.004(5)
N24 0.068(7) 0.059(5) 0.057(5) 0.010(5) 0.017(5) 0.004(4)
N25 0.058(7) 0.066(6) 0.065(6) 0.007(5) 0.019(5) 0.003(4)
N26 0.070(8) 0.079(6) 0.084(7) 0.001(5) 0.016(5) -0.001(5)
N1 0.060(6) 0.057(5) 0.062(5) 0.006(4) 0.004(4) -0.002(4)
C1 0.061(7) 0.069(7) 0.068(7) 0.001(6) 0.008(5) -0.003(6)
C2 0.075(10) 0.062(6) 0.065(7) -0.002(6) 0.015(6) -0.010(6)
C3 0.070(9) 0.070(7) 0.057(6) 0.003(6) -0.002(6) -0.009(6)
C4 0.066(9) 0.062(6) 0.056(6) 0.013(5) -0.005(5) -0.007(5)
C5 0.062(7) 0.053(5) 0.049(6) 0.001(5) -0.002(5) 0.001(5)
C6 0.049(6) 0.050(5) 0.067(6) 0.004(5) -0.010(5) 0.005(5)
C7 0.079(11) 0.079(8) 0.119(10) 0.002(7) 0.022(8) -0.001(7)
N3 0.058(7) 0.063(5) 0.060(5) -0.010(4) -0.003(4) 0.009(4)
C8 0.070(11) 0.131(11) 0.071(8) -0.037(8) 0.001(7) 0.010(8)
C9 0.074(11) 0.152(12) 0.088(9) -0.066(9) -0.003(8) -0.001(9)
C10 0.066(10) 0.136(10) 0.081(7) -0.050(7) 0.006(7) 0.009(8)
C11 0.074(9) 0.099(8) 0.043(5) -0.010(5) -0.001(5) 0.004(7)
C12 0.070(9) 0.068(6) 0.042(6) -0.008(5) -0.006(5) 0.007(6)
C13 0.071(8) 0.049(5) 0.035(5) -0.004(4) -0.003(5) 0.011(5)
C14 0.103(13) 0.125(10) 0.080(8) -0.040(8) -0.027(8) 0.024(9)
N5 0.076(7) 0.054(5) 0.043(4) 0.000(4) -0.009(4) 0.015(4)
C15 0.060(8) 0.065(6) 0.052(6) -0.010(5) -0.002(5) 0.007(6)
C16 0.060(8) 0.070(7) 0.063(7) -0.008(6) -0.006(5) 0.019(6)
C17 0.081(9) 0.060(6) 0.060(7) 0.002(5) -0.004(6) 0.002(6)
C18 0.064(8) 0.060(6) 0.047(6) -0.003(5) -0.002(5) 0.003(5)
C19 0.050(7) 0.058(6) 0.056(4) -0.007(5) -0.008(5) 0.010(5)
C20 0.071(8) 0.052(5) 0.058(4) -0.003(5) -0.012(5) 0.009(5)
C21 0.078(9) 0.073(7) 0.063(6) -0.003(6) -0.017(6) 0.010(6)
N7 0.058(7) 0.064(5) 0.075(6) 0.002(5) -0.021(5) 0.000(5)
C22 0.062(9) 0.082(7) 0.081(8) 0.001(7) -0.005(6) -0.008(7)
C23 0.079(10) 0.081(8) 0.081(8) -0.005(7) -0.013(7) -0.012(7)
C24 0.069(10) 0.076(7) 0.090(9) 0.007(7) -0.005(7) 0.001(7)
C25 0.069(10) 0.074(7) 0.103(9) 0.002(7) -0.022(7) -0.011(7)
C26 0.068(10) 0.074(7) 0.081(8) -0.017(7) -0.011(7) -0.001(7)
C27 0.061(9) 0.073(7) 0.074(7) -0.003(6) -0.016(6) 0.009(6)
C28 0.083(11) 0.083(7) 0.092(9) 0.003(7) 0.007(7) -0.002(7)
N9 0.078(8) 0.068(5) 0.046(5) -0.006(4) 0.013(4) 0.007(5)
C29 0.070(10) 0.114(9) 0.080(8) -0.028(7) 0.022(6) 0.010(8)
C30 0.100(13) 0.124(11) 0.068(8) -0.016(8) 0.009(8) 0.042(9)
C31 0.087(11) 0.090(8) 0.071(8) -0.007(7) 0.013(7) 0.013(8)
C32 0.107(11) 0.068(7) 0.061(7) -0.005(6) 0.017(7) 0.016(7)
C33 0.077(10) 0.086(8) 0.053(7) -0.003(6) 0.002(6) 0.002(7)
C34 0.055(8) 0.067(6) 0.050(5) -0.005(5) 0.002(4) -0.005(5)
C35 0.086(12) 0.147(12) 0.089(9) -0.045(9) 0.006(8) 0.026(9)
N11 0.053(7) 0.068(5) 0.090(7) 0.007(5) -0.026(5) -0.003(5)
C36 0.062(9) 0.069(7) 0.099(9) 0.005(7) -0.009(7) 0.000(5)
C37 0.062(9) 0.098(8) 0.095(8) -0.005(6) -0.013(6) 0.012(6)
C38 0.072(10) 0.097(8) 0.098(7) -0.006(7) -0.010(6) 0.012(7)
C39 0.070(9) 0.098(8) 0.097(7) -0.004(8) -0.008(6) 0.016(6)
C40 0.065(6) 0.087(5) 0.103(7) 0.000(6) -0.004(5) 0.011(4)
C41 0.065(6) 0.087(5) 0.103(7) 0.000(6) -0.004(5) 0.011(4)
C42 0.069(10) 0.085(8) 0.089(9) 0.009(7) 0.000(7) 0.003(7)
C43 0.081(9) 0.076(7) 0.097(9) -0.001(7) 0.006(7) 0.007(6)
C44 0.076(7) 0.084(7) 0.090(8) 0.005(7) -0.002(5) 0.007(6)
C45 0.070(10) 0.058(6) 0.105(9) -0.003(6) -0.002(6) -0.004(5)
C46 0.119(14) 0.073(8) 0.118(11) 0.009(8) 0.019(9) 0.006(8)
C47 0.104(10) 0.076(7) 0.061(7) 0.001(6) 0.002(6) 0.030(6)
O1W 0.073(7) 0.067(4) 0.068(5) 0.002(4) 0.017(5) 0.001(5)
C1W 0.30(3) 0.29(3) 0.086(13) 0.004(16) -0.054(17) -0.18(3)
C3W 0.30(3) 0.29(3) 0.086(13) 0.004(16) -0.054(17) -0.18(3)
O3W 0.073(7) 0.067(4) 0.068(5) 0.002(4) 0.017(5) 0.001(5)
O6W 0.073(7) 0.067(4) 0.068(5) 0.002(4) 0.017(5) 0.001(5)
C6W 0.30(3) 0.29(3) 0.086(13) 0.004(16) -0.054(17) -0.18(3)
O7W 0.156(12) 0.106(7) 0.177(10) 0.042(7) -0.001(8) -0.005(7)
C7W 0.073(9) 0.076(7) 0.047(6) -0.013(5) 0.009(5) 0.006(6)
O2W 0.065(14) 0.140(15) 0.131(15) -0.015(13) -0.002(11) -0.057(12)
O2W' 0.14(2) 0.18(2) 0.111(16) -0.012(14) -0.023(14) 0.083(17)
C2W 0.113(17) 0.064(8) 0.32(3) -0.014(14) 0.069(18) -0.016(9)
O4W 0.045(8) 0.039(5) 0.022(5) 0.007(5) 0.004(5) 0.011(5)
O8W 0.074(10) 0.028(5) 0.040(6) -0.002(5) 0.013(6) 0.003(6)

loop_
_atom_type_symbol
_atom_type_description
_atom_type_scat_dispersion_real
_atom_type_scat_dispersion_imag
_atom_type_scat_source
C C 0.0033 0.0016 'International Tables Vol C Tables 4.2.6.8 and 6.1.1.4'
H H 0.0000 0.0000 'International Tables Vol C Tables 4.2.6.8 and 6.1.1.4'
N N 0.0061 0.0033 'International Tables Vol C Tables 4.2.6.8 and 6.1.1.4'
Ni Ni 0.3393 1.1124 'International Tables Vol C Tables 4.2.6.8 and 6.1.1.4'
O O 0.0106 0.0060 'International Tables Vol C Tables 4.2.6.8 and 6.1.1.4'

loop_
_geom_angle_atom_site_label_1
_geom_angle_atom_site_label_2
_geom_angle_atom_site_label_3
_geom_angle
_geom_angle_site_symmetry_1
_geom_angle_site_symmetry_3
O8 Ni1 O8 92.7(3) 2 .
O8 Ni1 O4 165.5(2) 2 .
O8 Ni1 O4 86.2(2) . .
O8 Ni1 O4 86.2(2) 2 2
O8 Ni1 O4 165.5(2) . 2
O4 Ni1 O4 98.4(3) . 2
O8 Ni1 O9 95.3(2) 2 .
O8 Ni1 O9 89.0(2) . .
O4 Ni1 O9 70.3(2) . .
O4 Ni1 O9 105.5(2) 2 .
O8 Ni1 O9 89.0(2) 2 2
O8 Ni1 O9 95.3(2) . 2
O4 Ni1 O9 105.5(2) . 2
O4 Ni1 O9 70.3(2) 2 2
O9 Ni1 O9 173.8(3) . 2
N6 Ni2 O2 92.3(2) . .
N6 Ni2 O6 176.5(3) . .
O2 Ni2 O6 89.9(2) . .
N6 Ni2 N18 86.7(3) . .
O2 Ni2 N18 92.3(3) . .
O6 Ni2 N18 90.3(3) . .
N6 Ni2 N5 75.9(3) . .
O2 Ni2 N5 164.3(3) . .
O6 Ni2 N5 102.5(3) . .
N18 Ni2 N5 97.2(3) . .
N6 Ni2 N21 92.9(3) . .
O2 Ni2 N21 81.6(3) . .
O6 Ni2 N21 90.2(3) . .
N18 Ni2 N21 173.9(3) . .
N5 Ni2 N21 88.6(3) . .
N4 Ni3 O10 172.7(3) . .
N4 Ni3 O2 91.2(3) . .
O10 Ni3 O2 92.5(2) . .
N4 Ni3 O11 87.6(3) . .
O10 Ni3 O11 86.3(3) . .
O2 Ni3 O11 88.1(2) . .
N4 Ni3 N21 95.8(3) . .
O10 Ni3 N21 91.0(3) . .
O2 Ni3 N21 80.3(2) . .
O11 Ni3 N21 167.9(3) . .
N4 Ni3 N3 77.1(3) . .
O10 Ni3 N3 100.0(3) . .
O2 Ni3 N3 166.1(3) . .
O11 Ni3 N3 98.7(3) . .
N21 Ni3 N3 93.4(3) . .
O4 Ni4 O2 96.3(2) . .
O4 Ni4 O9 74.0(2) . .
O2 Ni4 O9 169.8(2) . .
O4 Ni4 O1 168.4(2) . .
O2 Ni4 O1 95.1(2) . .
O9 Ni4 O1 94.5(2) . .
O4 Ni4 O3 88.3(2) . .
O2 Ni4 O3 89.3(2) . .
O9 Ni4 O3 93.3(2) . .
O1 Ni4 O3 94.0(2) . .
O4 Ni4 O5 91.0(2) . .
O2 Ni4 O5 93.7(2) . .
O9 Ni4 O5 83.7(2) . .
O1 Ni4 O5 86.2(2) . .
O3 Ni4 O5 176.9(2) . .
N24 Ni5 N2 92.2(3) . .
N24 Ni5 O1 80.7(3) . .
N2 Ni5 O1 90.6(3) . .
N24 Ni5 O7 93.7(3) . .
N2 Ni5 O7 173.6(3) . .
O1 Ni5 O7 87.9(2) . .
N24 Ni5 N15 174.9(3) . .
N2 Ni5 N15 88.8(3) . .
O1 Ni5 N15 94.3(2) . .
O7 Ni5 N15 85.1(3) . .
N24 Ni5 N1 87.6(3) . .
N2 Ni5 N1 78.8(3) . .
O1 Ni5 N1 163.9(3) . .
O7 Ni5 N1 104.0(3) . .
N15 Ni5 N1 97.5(3) . .
N10 Ni6 O1 93.0(3) . .
N10 Ni6 N13 171.3(3) . .
O1 Ni6 N13 89.5(3) . .
N10 Ni6 N14 86.2(3) . .
O1 Ni6 N14 88.8(2) . .
N13 Ni6 N14 85.5(3) . .
N10 Ni6 N24 100.9(3) . .
O1 Ni6 N24 78.6(3) . .
N13 Ni6 N24 87.8(3) . .
N14 Ni6 N24 165.8(3) . .
N10 Ni6 N9 74.0(3) . .
O1 Ni6 N9 161.3(3) . .
N13 Ni6 N9 105.4(3) . .
N14 Ni6 N9 103.4(3) . .
N24 Ni6 N9 90.5(3) . .
N12 Ni7 N8 170.4(4) . .
N12 Ni7 N15 88.1(3) . .
N8 Ni7 N15 90.5(3) . .
N12 Ni7 N18 85.7(3) . .
N8 Ni7 N18 85.0(3) . .
N15 Ni7 N18 96.1(3) . .
N12 Ni7 N7 110.9(3) . .
N8 Ni7 N7 78.5(3) . .
N15 Ni7 N7 89.0(3) . .
N18 Ni7 N7 162.8(3) . .
N12 Ni7 N11 75.1(4) . .
N8 Ni7 N11 107.1(4) . .
N15 Ni7 N11 162.2(3) . .
N18 Ni7 N11 88.4(3) . .
N7 Ni7 N11 91.7(3) . .
Ni4 O1 Ni6 111.4(3) . .
Ni4 O1 Ni5 111.0(2) . .
Ni6 O1 Ni5 100.8(2) . .
Ni4 O2 Ni2 114.1(2) . .
Ni4 O2 Ni3 110.3(3) . .
Ni2 O2 Ni3 100.7(2) . .
N2 O3 Ni4 116.3(5) . .
N4 O4 Ni4 117.0(5) . .
N4 O4 Ni1 131.4(5) . .
Ni4 O4 Ni1 109.9(2) . .
N6 O5 Ni4 115.2(4) . .
N8 O6 Ni2 116.1(5) . .
N12 O7 Ni5 119.1(5) . .
N10 O9 Ni4 116.3(5) . .
N10 O9 Ni1 140.3(5) . .
Ni4 O9 Ni1 103.2(2) . .
C46 O10 Ni3 117.8(8) . .
C47 O11 Ni3 119.5(6) . .
C6 N2 O3 119.4(8) . .
C6 N2 Ni5 115.1(6) . .
O3 N2 Ni5 124.2(5) . .
C13 N4 O4 116.9(7) . .
C13 N4 Ni3 118.5(6) . .
O4 N4 Ni3 123.6(6) . .
C20 N6 O5 118.7(7) . .
C20 N6 Ni2 118.2(6) . .
O5 N6 Ni2 123.1(5) . .
O6 N8 C27 124.3(9) . .
O6 N8 Ni7 131.3(6) . .
C27 N8 Ni7 104.1(8) . .
C34 N10 O9 114.9(9) . .
C34 N10 Ni6 125.6(7) . .
O9 N10 Ni6 118.8(5) . .
C41 N12 O7 109.8(8) . .
C41 N12 Ni7 124.9(8) . .
O7 N12 Ni7 125.3(6) . .
C43 N13 Ni6 114.1(6) . .
C43 N13 H13A 108.7 . .
Ni6 N13 H13A 108.7 . .
C43 N13 H13B 108.7 . .
Ni6 N13 H13B 108.7 . .
H13A N13 H13B 107.6 . .
C45 N14 C44 109.4(8) . .
C45 N14 Ni6 119.7(6) . .
C44 N14 Ni6 104.4(6) . .
C45 N14 H14 107.6 . .
C44 N14 H14 107.6 . .
Ni6 N14 H14 107.6 . .
N16 N15 Ni7 118.6(7) . .
N16 N15 Ni5 113.7(6) . .
Ni7 N15 Ni5 117.3(3) . .
N17 N16 N15 175.0(10) . .
N19 N18 Ni2 120.9(7) . .
N19 N18 Ni7 119.5(7) . .
Ni2 N18 Ni7 111.0(3) . .
N20 N19 N18 177.4(11) . .
N22 N21 Ni3 118.7(7) . .
N22 N21 Ni2 116.7(6) . .
Ni3 N21 Ni2 94.6(3) . .
N21 N22 N23 175.7(9) . .
N25 N24 Ni5 133.9(8) . .
N25 N24 Ni6 126.7(8) . .
Ni5 N24 Ni6 99.0(3) . .
N24 N25 N26 175.4(11) . .
C1 N1 C5 118.4(8) . .
C1 N1 Ni5 132.9(7) . .
C5 N1 Ni5 108.5(6) . .
N1 C1 C2 121.3(10) . .
N1 C1 C7 111.6(9) . .
C2 C1 C7 124.5(10) . .
C1 C2 C3 120.4(10) . .
C1 C2 H2 119.8 . .
C3 C2 H2 119.8 . .
C4 C3 C2 117.7(10) . .
C4 C3 H3 121.1 . .
C2 C3 H3 121.1 . .
C3 C4 C5 121.9(11) . .
C3 C4 H4 119.0 . .
C5 C4 H4 119.0 . .
N1 C5 C4 120.2(9) . .
N1 C5 C6 117.7(8) . .
C4 C5 C6 122.1(9) . .
N2 C6 C5 118.3(9) . .
N2 C6 H6 120.9 . .
C5 C6 H6 120.9 . .
C1 C7 H7A 109.5 . .
C1 C7 H7B 109.5 . .
H7A C7 H7B 109.5 . .
C1 C7 H7C 109.5 . .
H7A C7 H7C 109.5 . .
H7B C7 H7C 109.5 . .
C8 N3 C12 119.8(10) . .
C8 N3 Ni3 130.7(8) . .
C12 N3 Ni3 109.0(6) . .
N3 C8 C9 118.0(11) . .
N3 C8 C14 114.5(11) . .
C9 C8 C14 122.6(11) . .
C10 C9 C8 122.9(11) . .
C10 C9 H9 118.5 . .
C8 C9 H9 118.5 . .
C9 C10 C11 117.2(12) . .
C9 C10 H10 121.4 . .
C11 C10 H10 121.4 . .
C12 C11 C10 119.0(11) . .
C12 C11 H11 120.5 . .
C10 C11 H11 120.5 . .
C11 C12 N3 122.9(9) . .
C11 C12 C13 121.7(10) . .
N3 C12 C13 115.4(10) . .
N4 C13 C12 118.8(10) . .
N4 C13 H13 120.6 . .
C12 C13 H13 120.6 . .
C8 C14 H14A 109.5 . .
C8 C14 H14B 109.5 . .
H14A C14 H14B 109.5 . .
C8 C14 H14C 109.5 . .
H14A C14 H14C 109.5 . .
H14B C14 H14C 109.5 . .
C15 N5 C19 119.4(8) . .
C15 N5 Ni2 128.6(7) . .
C19 N5 Ni2 111.4(6) . .
N5 C15 C16 120.3(9) . .
N5 C15 C21 118.8(9) . .
C16 C15 C21 120.8(9) . .
C15 C16 C17 119.9(9) . .
C15 C16 H16 120.0 . .
C17 C16 H16 120.0 . .
C18 C17 C16 118.4(9) . .
C18 C17 H17 120.8 . .
C16 C17 H17 120.8 . .
C17 C18 C19 120.6(9) . .
C17 C18 H18 119.7 . .
C19 C18 H18 119.7 . .
C20 C19 C18 125.8(9) . .
C20 C19 N5 112.8(9) . .
C18 C19 N5 121.2(8) . .
N6 C20 C19 120.8(9) . .
N6 C20 H20 119.6 . .
C19 C20 H20 119.6 . .
C15 C21 H21A 109.5 . .
C15 C21 H21B 109.5 . .
H21A C21 H21B 109.5 . .
C15 C21 H21C 109.5 . .
H21A C21 H21C 109.5 . .
H21B C21 H21C 109.5 . .
C26 N7 C22 122.4(9) . .
C26 N7 Ni7 111.3(7) . .
C22 N7 Ni7 126.1(6) . .
N7 C22 C23 115.8(8) . .
N7 C22 C28 121.9(9) . .
C23 C22 C28 122.1(9) . .
C24 C23 C22 121.1(11) . .
C24 C23 H23 119.4 . .
C22 C23 H23 119.4 . .
C23 C24 C25 122.1(12) . .
C23 C24 H24 119.0 . .
C25 C24 H24 119.0 . .
C24 C25 C26 117.4(12) . .
C24 C25 H25 121.3 . .
C26 C25 H25 121.3 . .
C27 C26 N7 109.6(10) . .
C27 C26 C25 129.2(12) . .
N7 C26 C25 121.2(12) . .
N8 C27 C26 136.0(12) . .
N8 C27 H27 112.0 . .
C26 C27 H27 112.0 . .
C22 C28 H28A 109.5 . .
C22 C28 H28B 109.5 . .
H28A C28 H28B 109.5 . .
C22 C28 H28C 109.5 . .
H28A C28 H28C 109.5 . .
H28B C28 H28C 109.5 . .
C33 N9 C29 120.0(10) . .
C33 N9 Ni6 110.3(6) . .
C29 N9 Ni6 126.9(9) . .
N9 C29 C30 119.4(13) . .
N9 C29 C35 119.0(11) . .
C30 C29 C35 121.5(11) . .
C31 C30 C29 120.4(12) . .
C31 C30 H30 119.8 . .
C29 C30 H30 119.8 . .
C30 C31 C32 119.4(12) . .
C30 C31 H31 120.3 . .
C32 C31 H31 120.3 . .
C33 C32 C31 117.6(13) . .
C33 C32 H32 121.2 . .
C31 C32 H32 121.2 . .
N9 C33 C32 123.0(11) . .
N9 C33 C34 118.2(10) . .
C32 C33 C34 118.6(12) . .
N10 C34 C33 110.9(11) . .
N10 C34 H34 124.5 . .
C33 C34 H34 124.5 . .
C29 C35 H35A 109.5 . .
C29 C35 H35B 109.5 . .
H35A C35 H35B 109.5 . .
C29 C35 H35C 109.5 . .
H35A C35 H35C 109.5 . .
H35B C35 H35C 109.5 . .
C36 N11 C40 127.4(10) . .
C36 N11 Ni7 126.9(8) . .
C40 N11 Ni7 105.7(7) . .
N11 C36 C42 128.7(12) . .
N11 C36 C37 117.0(11) . .
C42 C36 C37 113.7(12) . .
C38 C37 C36 118.4(12) . .
C38 C37 H37 120.8 . .
C36 C37 H37 120.8 . .
C39 C38 C37 120.7(13) . .
C39 C38 H38 119.6 . .
C37 C38 H38 119.6 . .
C38 C39 C40 125.1(12) . .
C38 C39 H39 117.5 . .
C40 C39 H39 117.5 . .
C41 C40 N11 121.7(12) . .
C41 C40 C39 126.0(13) . .
N11 C40 C39 111.4(10) . .
N12 C41 C40 111.4(12) . .
N12 C41 H41 124.3 . .
C40 C41 H41 124.3 . .
C36 C42 H42A 109.5 . .
C36 C42 H42B 109.5 . .
H42A C42 H42B 109.5 . .
C36 C42 H42C 109.5 . .
H42A C42 H42C 109.5 . .
H42B C42 H42C 109.5 . .
N13 C43 C44 110.0(9) . .
N13 C43 H43A 109.7 . .
C44 C43 H43A 109.7 . .
N13 C43 H43B 109.7 . .
C44 C43 H43B 109.7 . .
H43A C43 H43B 108.2 . .
C43 C44 N14 120.8(9) . .
C43 C44 H44A 107.1 . .
N14 C44 H44A 107.1 . .
C43 C44 H44B 107.1 . .
N14 C44 H44B 107.1 . .
H44A C44 H44B 106.8 . .
N14 C45 H45A 109.5 . .
N14 C45 H45B 109.5 . .
H45A C45 H45B 109.5 . .
N14 C45 H45C 109.5 . .
H45A C45 H45C 109.5 . .
H45B C45 H45C 109.5 . .
O10 C46 H46A 109.5 . .
O10 C46 H46B 109.5 . .
H46A C46 H46B 109.5 . .
O10 C46 H46C 109.5 . .
H46A C46 H46C 109.5 . .
H46B C46 H46C 109.5 . .
O11 C47 H47A 109.5 . .
O11 C47 H47B 109.5 . .
H47A C47 H47B 109.5 . .
O11 C47 H47C 109.5 . .
H47A C47 H47C 109.5 . .
H47B C47 H47C 109.5 . .
O1W O1W C1W 142(2) 2 .
O1W C1W C2W 127(2) . .
C2W O2W O2W' 57.6(7) . .
C2W O2W' O2W 60.1(8) . .
O2W' C2W O2W 62.3(12) . .
O2W' C2W C1W 152.9(17) . .
O2W C2W C1W 144.7(17) . .

loop_
_geom_bond_atom_site_label_1
_geom_bond_atom_site_label_2
_geom_bond_distance
_geom_bond_site_symmetry_2
Ni1 O8 2.043(5) 2
Ni1 O8 2.043(5) .
Ni1 O4 2.046(5) .
Ni1 O4 2.046(5) 2
Ni1 O9 2.174(6) .
Ni1 O9 2.174(6) 2
Ni2 N6 2.000(7) .
Ni2 O2 2.050(5) .
Ni2 O6 2.057(6) .
Ni2 N18 2.155(9) .
Ni2 N5 2.192(7) .
Ni2 N21 2.196(8) .
Ni3 N4 2.001(7) .
Ni3 O10 2.112(6) .
Ni3 O2 2.128(6) .
Ni3 O11 2.149(6) .
Ni3 N21 2.181(8) .
Ni3 N3 2.250(8) .
Ni4 O4 1.993(6) .
Ni4 O2 2.026(5) .
Ni4 O9 2.045(6) .
Ni4 O1 2.050(6) .
Ni4 O3 2.078(5) .
Ni4 O5 2.087(5) .
Ni5 N24 2.057(9) .
Ni5 N2 2.064(8) .
Ni5 O1 2.088(5) .
Ni5 O7 2.139(7) .
Ni5 N15 2.140(7) .
Ni5 N1 2.205(7) .
Ni6 N10 2.021(8) .
Ni6 O1 2.076(5) .
Ni6 N13 2.127(8) .
Ni6 N14 2.148(7) .
Ni6 N24 2.161(8) .
Ni6 N9 2.226(8) .
Ni7 N12 1.956(8) .
Ni7 N8 2.068(9) .
Ni7 N15 2.129(8) .
Ni7 N18 2.177(8) .
Ni7 N7 2.191(8) .
Ni7 N11 2.198(9) .
O3 N2 1.322(9) .
O4 N4 1.390(8) .
O5 N6 1.429(8) .
O6 N8 1.283(10) .
O7 N12 1.459(10) .
O9 N10 1.410(8) .
O10 C46 1.289(11) .
O11 C47 1.386(11) .
N2 C6 1.291(10) .
N4 C13 1.295(11) .
N6 C20 1.287(10) .
N8 C27 1.286(12) .
N10 C34 1.260(11) .
N12 C41 1.271(13) .
N13 C43 1.451(11) .
N13 H13A 0.9000 .
N13 H13B 0.9000 .
N14 C45 1.413(11) .
N14 C44 1.557(13) .
N14 H14 0.9100 .
N15 N16 1.227(9) .
N16 N17 1.191(9) .
N18 N19 1.136(10) .
N19 N20 1.132(10) .
N21 N22 1.108(10) .
N22 N23 1.118(10) .
N24 N25 1.042(10) .
N25 N26 1.254(11) .
N1 C1 1.361(12) .
N1 C5 1.366(12) .
C1 C2 1.365(12) .
C1 C7 1.529(14) .
C2 C3 1.380(14) .
C2 H2 0.9300 .
C3 C4 1.355(13) .
C3 H3 0.9300 .
C4 C5 1.368(12) .
C4 H4 0.9300 .
C5 C6 1.462(13) .
C6 H6 0.9300 .
C7 H7A 0.9600 .
C7 H7B 0.9600 .
C7 H7C 0.9600 .
N3 C8 1.379(12) .
N3 C12 1.381(12) .
C8 C9 1.412(16) .
C8 C14 1.509(16) .
C9 C10 1.401(16) .
C9 H9 0.9300 .
C10 C11 1.417(13) .
C10 H10 0.9300 .
C11 C12 1.381(14) .
C11 H11 0.9300 .
C12 C13 1.428(12) .
C13 H13 0.9300 .
C14 H14A 0.9600 .
C14 H14B 0.9600 .
C14 H14C 0.9600 .
N5 C15 1.355(11) .
N5 C19 1.393(11) .
C15 C16 1.384(12) .
C15 C21 1.443(13) .
C16 C17 1.429(13) .
C16 H16 0.9300 .
C17 C18 1.358(12) .
C17 H17 0.9300 .
C18 C19 1.366(12) .
C18 H18 0.9300 .
C19 C20 1.366(12) .
C20 H20 0.9300 .
C21 H21A 0.9600 .
C21 H21B 0.9600 .
C21 H21C 0.9600 .
N7 C26 1.326(12) .
N7 C22 1.401(12) .
C22 C23 1.430(13) .
C22 C28 1.521(8) .
C23 C24 1.341(13) .
C23 H23 0.9300 .
C24 C25 1.373(15) .
C24 H24 0.9300 .
C25 C26 1.415(14) .
C25 H25 0.9300 .
C26 C27 1.298(15) .
C27 H27 0.9300 .
C28 H28A 0.9600 .
C28 H28B 0.9600 .
C28 H28C 0.9600 .
N9 C33 1.349(13) .
N9 C29 1.368(12) .
C29 C30 1.393(15) .
C29 C35 1.535(17) .
C30 C31 1.375(16) .
C30 H30 0.9300 .
C31 C32 1.420(13) .
C31 H31 0.9300 .
C32 C33 1.364(14) .
C32 H32 0.9300 .
C33 C34 1.464(13) .
C34 H34 0.9300 .
C35 H35A 0.9600 .
C35 H35B 0.9600 .
C35 H35C 0.9600 .
N11 C36 1.361(14) .
N11 C40 1.395(14) .
C36 C42 1.363(14) .
C36 C37 1.450(15) .
C37 C38 1.383(14) .
C37 H37 0.9300 .
C38 C39 1.339(14) .
C38 H38 0.9300 .
C39 C40 1.439(15) .
C39 H39 0.9300 .
C40 C41 1.327(9) .
C41 H41 0.9300 .
C42 H42A 0.9600 .
C42 H42B 0.9600 .
C42 H42C 0.9600 .
C43 C44 1.540(15) .
C43 H43A 0.9700 .
C43 H43B 0.9700 .
C44 H44A 0.9700 .
C44 H44B 0.9700 .
C45 H45A 0.9600 .
C45 H45B 0.9600 .
C45 H45C 0.9600 .
C46 H46A 0.9600 .
C46 H46B 0.9600 .
C46 H46C 0.9600 .
C47 H47A 0.9600 .
C47 H47B 0.9600 .
C47 H47C 0.9600 .
O1W O1W 1.09(2) 2
O1W C1W 1.488(10) .
C1W C2W 2.03(3) .
C3W O3W 1.494(10) .
O6W C6W 1.487(10) .
O7W C7W 1.586(8) .
O2W C2W 1.525(10) .
O2W O2W' 1.56(3) .
O2W' C2W 1.485(10) .
